data_2000895
loop_
_publ_author_name
'Jones, P. G.'
'Kirby, A. J.'
'Parker, J. K.'

_publ_section_title
;
 Bond length and reactivity. The effect of \b-fluorine. Structures of
 the 9-(9-phenylxanthenyl) ether, and the 4-phenylbenzoate, diphenyl
 phosphate and methanesulfonate esters of
 <i>cis</i>,<i>trans</i>-4-<i>tert</i>-butyl-2-fluorocyclohexanol
;
_journal_issue 5
_journal_name_full 'Acta Crystallographica Section C'
_journal_page_first 859
_journal_page_last 864
_journal_paper_doi 10.1107/S0108270191012258
_journal_volume 48
_journal_year 1992
_chemical_formula_sum 'C23 H27 F O2'
_chemical_formula_weight 354.46
_symmetry_cell_setting monoclinic
_symmetry_space_group_name_Hall '-P 2ybc'
_symmetry_space_group_name_H-M 'P 1 21/c 1'
_cell_angle_alpha 90
_cell_angle_beta 95.512
_cell_angle_gamma 90
_cell_formula_units_Z 4
_cell_length_a 21.194(4)
_cell_length_b 11.155(2)
_cell_length_c 8.3306(15)
_cell_volume 1960.4(6)
_diffrn_radiation_type Mo
_diffrn_radiation_wavelength 0.71069
_exptl_absorpt_coefficient_mu 0.07
_exptl_crystal_density_diffrn 1.201
_exptl_crystal_F_000 760
_cod_data_source_file ha0060.cif
_cod_data_source_block ha0060b
_cod_original_cell_volume 1960.4
_cod_original_formula_sum 'C23 H27 F1 O2'
_cod_database_code 2000895

loop_
_atom_site_label
_atom_site_fract_x
_atom_site_fract_y
_atom_site_fract_z
_atom_site_U_iso_or_equiv
O(1) .72280(10) .4494(2) .5229(3) .0620(10)
O(2) .69620(10) .2923(2) .6725(3) .0870(10)
C(1) .6819(2) .3652(3) .5682(4) .0630(10)
C(11) .78370(10) .4576(3) .6196(4) .0640(10)
C(12) .8280(2) .3630(3) .5679(4) .0710(10)
F(1) .88010(10) .3642(2) .6878(3) .0950(10)
C(13) .85100(10) .3844(3) .4061(4) .0610(10)
C(14) .88050(10) .5086(2) .3926(3) .0510(10)
C(15) .83080(10) .6007(3) .4298(4) .0610(10)
C(16) .8082(2) .5825(3) .5936(4) .0680(10)
F(1') .8542(5) .5961(9) .7083(12) .108(4)
C(17) .91280(10) .5309(3) .2372(4) .0590(10)
C(18) .9624(2) .4329(3) .2178(5) .090(2)
C(19) .8662(2) .5337(4) .0887(4) .098(2)
C(20) .9489(2) .6507(3) .2502(5) .089(2)
C(21) .61840(10) .3755(3) .4783(4) .0530(10)
C(22) .6044(2) .4538(3) .3504(4) .0590(10)
C(23) .5447(2) .4604(3) .2728(4) .0590(10)
C(24) .49540(10) .3889(2) .3195(3) .0520(10)
C(25) .5099(2) .3125(3) .4493(4) .0640(10)
C(26) .5703(2) .3051(3) .5258(4) .0640(10)
C(31) .43100(10) .3922(3) .2326(4) .0560(10)
C(32) .4087(2) .4923(3) .1469(4) .0700(10)
C(33) .3493(2) .4939(4) .0620(5) .086(2)
C(34) .3112(2) .3944(5) .0627(5) .095(2)
C(35) .3323(2) .2954(4) .1472(6) .102(2)
C(36) .3912(2) .2940(3) .2308(5) .0770(10)
H(11) .7776 .4467 .7314 ?
H(12) .8071 .2866 .5691 ?
H(12') .8642 .3605 .6463 ?
H(13A) .8164 .3773 .3232 ?
H(13B) .8819 .3245 .3873 ?
H(14) .9134 .5140 .4801 ?
H(15A) .7957 .5937 .3485 ?
H(15B) .8483 .6797 .4230 ?
H(16) .7751 .6389 .6082 ?
H(16') .8432 .5974 .6731 ?
H(18A) .9822 .4460 .1204 ?
H(18B) .9940 .4347 .3085 ?
H(18C) .9417 .3562 .2128 ?
H(19A) .8352 .5953 .0993 ?
H(19B) .8887 .5500 -.0036 ?
H(19C) .8454 .4575 .0754 ?
H(20A) .9196 .7151 .2623 ?
H(20B) .9798 .6484 .3424 ?
H(20C) .9698 .6631 .1545 ?
H(22) .6375 .5030 .3147 ?
H(23) .5356 .5152 .1848 ?
H(25) .4772 .2621 -.4843 ?
H(26) .5793 .2526 .6164 ?
H(32) .4356 .5615 .1474 ?
H(33) .3351 .5644 .0031 ?
H(34) .2699 .3953 .0039 ?
H(35) .3058 .2255 .1446 ?
H(36) .4046 .2253 .2945 ?
